data_2202409
loop_
_publ_author_name
'Clegg, William'
'Elsegood, Mark R. J.'

_publ_section_title
;<i>tert</i>-Butyl
 (2<i>S</i>)-2-(9<i>H</i>-fluoren-9-ylmethoxycarbonylamino)-3-(3',4'-dimethoxyphenyl)propionate
 chloroform sesquisolvate
;
_journal_issue 12
_journal_name_full 'Acta Crystallographica Section E'
_journal_page_first o1946
_journal_page_last o1948
_journal_paper_doi 10.1107/S1600536803025819
_journal_volume 59
_journal_year 2003
_chemical_formula_moiety 'C30 H33 N O6, 1.5 C H Cl3'
_chemical_formula_sum 'C31.5 H34.5 Cl4.5 N O6'
_chemical_formula_weight 682.63
_chemical_name_systematic
;(2S)-2-(9H-Fluoren-9-ylmethoxycarbonylamino)-3-(3',4'-dimethoxyphenyl)propionic
acid
 tert-butyl ester chloroform sesquisolvate
;
_space_group_IT_number 4
_symmetry_cell_setting monoclinic
_symmetry_space_group_name_Hall 'P 2yb'
_symmetry_space_group_name_H-M 'P 1 21 1'
_atom_sites_solution_hydrogens geom
_atom_sites_solution_primary direct
_atom_sites_solution_secondary difmap
_audit_creation_method SHELXL-97
_cell_angle_alpha 90.00
_cell_angle_beta 98.435(10)
_cell_angle_gamma 90.00
_cell_formula_units_Z 2
_cell_length_a 12.1419(11)
_cell_length_b 5.3779(6)
_cell_length_c 24.926(2)
_cell_measurement_reflns_used 56
_cell_measurement_temperature 160(2)
_cell_measurement_theta_max 24.9
_cell_measurement_theta_min 19.2
_cell_volume 1610.0(3)
_computing_cell_refinement DIF4
_computing_data_collection 'DIF4 (Stoe & Cie, 1988)'
_computing_data_reduction 'local programs'
_computing_molecular_graphics SHELXTL
_computing_publication_material 'SHELXTL and local programs'
_computing_structure_refinement SHELXTL
_computing_structure_solution 'SHELXTL (Sheldrick, 2001)'
_diffrn_ambient_temperature 160(2)
_diffrn_measured_fraction_theta_full 0.927
_diffrn_measured_fraction_theta_max 0.927
_diffrn_measurement_device_type 'Stoe-Siemens four-circle diffractometer'
_diffrn_measurement_method '\w/\q scans with on-line profile fitting (Clegg, 1981)'
_diffrn_radiation_monochromator '8 micron Ni filter'
_diffrn_radiation_source 'Bede Microsource'
_diffrn_radiation_type CuK\a
_diffrn_radiation_wavelength 1.54184
_diffrn_reflns_av_R_equivalents 0.0369
_diffrn_reflns_av_sigmaI/netI 0.0488
_diffrn_reflns_limit_h_max 14
_diffrn_reflns_limit_h_min -14
_diffrn_reflns_limit_k_max 6
_diffrn_reflns_limit_k_min -6
_diffrn_reflns_limit_l_max 28
_diffrn_reflns_limit_l_min -27
_diffrn_reflns_number 8184
_diffrn_reflns_theta_full 67.21
_diffrn_reflns_theta_max 67.21
_diffrn_reflns_theta_min 3.59
_diffrn_standards_decay_% 1
_diffrn_standards_interval_time 60
_diffrn_standards_number 5
_exptl_absorpt_coefficient_mu 4.091
_exptl_absorpt_correction_T_max 0.721
_exptl_absorpt_correction_T_min 0.571
_exptl_absorpt_correction_type multi-scan
_exptl_absorpt_process_details '(SHELXTL; Sheldrick, 2001)'
_exptl_crystal_colour colourless
_exptl_crystal_density_diffrn 1.408
_exptl_crystal_density_method 'not measured'
_exptl_crystal_description plate
_exptl_crystal_F_000 710
_exptl_crystal_size_max 0.33
_exptl_crystal_size_mid 0.15
_exptl_crystal_size_min 0.08
_refine_diff_density_max 0.307
_refine_diff_density_min -0.275
_refine_ls_abs_structure_details 'Flack (1983), 2019 Friedel pairs'
_refine_ls_abs_structure_Flack 0.2(3)
_refine_ls_extinction_coef 0.0100(8)
_refine_ls_extinction_expression Fc^*^=kFc[1+0.001xFc^2^\l^3^/sin(2\q)]^-1/4^
_refine_ls_extinction_method SHELXTL
_refine_ls_goodness_of_fit_ref 1.138
_refine_ls_hydrogen_treatment constr
_refine_ls_matrix_type full
_refine_ls_number_parameters 341
_refine_ls_number_reflns 5020
_refine_ls_number_restraints 1
_refine_ls_restrained_S_all 1.138
_refine_ls_R_factor_all 0.0604
_refine_ls_R_factor_gt 0.0531
_refine_ls_shift/su_max 0.000
_refine_ls_shift/su_mean 0.000
_refine_ls_structure_factor_coef Fsqd
_refine_ls_weighting_details 'w=1/[\s^2^(Fo^2^)+(0.0588P)^2^+1.03P] where P=(Fo^2^+2Fc^2^)/3'
_refine_ls_weighting_scheme calc
_refine_ls_wR_factor_gt 0.1382
_refine_ls_wR_factor_ref 0.1531
_reflns_number_gt 4567
_reflns_number_total 5020
_reflns_threshold_expression I>2\s(I)
_cod_data_source_file bt6382.cif
_cod_data_source_block I
_cod_original_sg_symbol_H-M 'P 21'
_cod_original_formula_sum 'C31.50 H34.50 Cl4.50 N O6'
_cod_database_code 2202409

loop_
_symmetry_equiv_pos_as_xyz
'x, y, z'
'-x, y+1/2, -z'

loop_
_atom_site_label
_atom_site_fract_x
_atom_site_fract_y
_atom_site_fract_z
_atom_site_U_iso_or_equiv
_atom_site_adp_type
_atom_site_calc_flag
_atom_site_refinement_flags
_atom_site_occupancy
_atom_site_disorder_assembly
_atom_site_disorder_group
_atom_site_type_symbol
C1 0.4309(2) 0.9455(5) 0.37704(12) 0.0298(6) Uani d . 1 . . C
H1 0.3981 1.0553 0.3494 0.036 Uiso calc R 1 . . H
C2 0.5462(2) 0.9545(5) 0.39464(12) 0.0285(6) Uani d . 1 . . C
C3 0.5938(2) 0.7913(6) 0.43555(12) 0.0308(6) Uani d . 1 . . C
C4 0.5283(2) 0.6235(6) 0.45789(12) 0.0335(7) Uani d . 1 . . C
H4 0.5609 0.5112 0.4851 0.040 Uiso calc R 1 . . H
C5 0.4134(2) 0.6185(6) 0.44043(13) 0.0343(7) Uani d . 1 . . C
H5 0.3682 0.5050 0.4566 0.041 Uiso calc R 1 . . H
C6 0.3648(2) 0.7762(6) 0.39998(12) 0.0304(6) Uani d . 1 . . C
O1 0.61740(16) 1.1130(4) 0.37392(9) 0.0404(6) Uani d . 1 . . O
C7 0.5687(3) 1.2757(7) 0.33145(14) 0.0447(8) Uani d . 1 . . C
H7A 0.5131 1.3820 0.3449 0.067 Uiso calc R 1 . . H
H7B 0.5327 1.1768 0.3008 0.067 Uiso calc R 1 . . H
H7C 0.6269 1.3797 0.3196 0.067 Uiso calc R 1 . . H
O2 0.70702(15) 0.8155(4) 0.45125(8) 0.0372(5) Uani d . 1 . . O
C8 0.7568(3) 0.6385(7) 0.49009(14) 0.0451(8) Uani d . 1 . . C
H8A 0.7439 0.4703 0.4754 0.068 Uiso calc R 1 . . H
H8B 0.7237 0.6541 0.5235 0.068 Uiso calc R 1 . . H
H8C 0.8371 0.6697 0.4981 0.068 Uiso calc R 1 . . H
C9 0.2409(2) 0.7583(5) 0.37971(13) 0.0302(6) Uani d . 1 . . C
H9A 0.2154 0.9137 0.3605 0.036 Uiso calc R 1 . . H
H9B 0.1999 0.7401 0.4110 0.036 Uiso calc R 1 . . H
C10 0.2141(2) 0.5359(6) 0.34114(12) 0.0304(7) Uani d . 1 . . C
H10 0.2519 0.3858 0.3590 0.036 Uiso calc R 1 . . H
C11 0.0898(2) 0.4842(5) 0.33061(13) 0.0323(7) Uani d . 1 . . C
O3 0.02860(18) 0.5547(4) 0.29049(9) 0.0436(6) Uani d . 1 . . O
O4 0.05982(15) 0.3575(4) 0.37208(8) 0.0347(5) Uani d . 1 . . O
C12 -0.0575(2) 0.2753(6) 0.37180(13) 0.0326(7) Uani d . 1 . . C
C13 -0.0935(3) 0.1097(6) 0.32394(14) 0.0417(8) Uani d . 1 . . C
H13A -0.0369 -0.0187 0.3220 0.062 Uiso calc R 1 . . H
H13B -0.1025 0.2090 0.2906 0.062 Uiso calc R 1 . . H
H13C -0.1645 0.0307 0.3280 0.062 Uiso calc R 1 . . H
C14 -0.1336(3) 0.5002(6) 0.37261(15) 0.0411(8) Uani d . 1 . . C
H14A -0.2061 0.4462 0.3812 0.062 Uiso calc R 1 . . H
H14B -0.1436 0.5806 0.3369 0.062 Uiso calc R 1 . . H
H14C -0.1000 0.6184 0.4002 0.062 Uiso calc R 1 . . H
C15 -0.0489(3) 0.1367(7) 0.42536(14) 0.0421(8) Uani d . 1 . . C
H15A 0.0057 0.0022 0.4259 0.063 Uiso calc R 1 . . H
H15B -0.1217 0.0666 0.4295 0.063 Uiso calc R 1 . . H
H15C -0.0251 0.2519 0.4553 0.063 Uiso calc R 1 . . H
N1 0.25893(19) 0.5802(5) 0.29144(10) 0.0337(6) Uani d . 1 . . N
H1A 0.2737 0.7326 0.2818 0.040 Uiso calc R 1 . . H
C16 0.2778(2) 0.3850(6) 0.25989(13) 0.0323(7) Uani d . 1 . . C
O5 0.26403(18) 0.1684(4) 0.27130(9) 0.0374(5) Uani d . 1 . . O
O6 0.31859(18) 0.4624(4) 0.21537(9) 0.0395(5) Uani d . 1 . . O
C17 0.3536(3) 0.2657(7) 0.18178(14) 0.0412(7) Uani d . 1 . . C
H17A 0.2881 0.1900 0.1594 0.049 Uiso calc R 1 . . H
H17B 0.3935 0.1344 0.2048 0.049 Uiso calc R 1 . . H
C18 0.4304(3) 0.3820(6) 0.14562(13) 0.0379(7) Uani d . 1 . . C
H18 0.3898 0.5137 0.1222 0.045 Uiso calc R 1 . . H
C19 0.5373(3) 0.4861(6) 0.17632(12) 0.0358(7) Uani d . 1 . . C
C20 0.5532(3) 0.6770(6) 0.21357(13) 0.0410(7) Uani d . 1 . . C
H20 0.4912 0.7614 0.2243 0.049 Uiso calc R 1 . . H
C21 0.6625(3) 0.7450(7) 0.23542(15) 0.0487(9) Uani d . 1 . . C
H21 0.6745 0.8760 0.2612 0.058 Uiso calc R 1 . . H
C22 0.7523(3) 0.6227(8) 0.21972(15) 0.0511(9) Uani d . 1 . . C
H22 0.8257 0.6722 0.2344 0.061 Uiso calc R 1 . . H
C23 0.7371(3) 0.4289(8) 0.18282(14) 0.0495(9) Uani d . 1 . . C
H23 0.7994 0.3430 0.1728 0.059 Uiso calc R 1 . . H
C24 0.6293(3) 0.3613(6) 0.16049(13) 0.0410(8) Uani d . 1 . . C
C25 0.5887(3) 0.1715(7) 0.12087(13) 0.0428(8) Uani d . 1 . . C
C26 0.6448(4) -0.0076(8) 0.09507(15) 0.0538(10) Uani d . 1 . . C
H26 0.7237 -0.0170 0.1022 0.065 Uiso calc R 1 . . H
C27 0.5863(4) -0.1702(8) 0.05946(15) 0.0587(11) Uani d . 1 . . C
H27 0.6251 -0.2922 0.0420 0.070 Uiso calc R 1 . . H
C28 0.4713(4) -0.1592(8) 0.04859(15) 0.0593(11) Uani d . 1 . . C
H28 0.4319 -0.2723 0.0235 0.071 Uiso calc R 1 . . H
C29 0.4121(4) 0.0193(7) 0.07465(15) 0.0519(9) Uani d . 1 . . C
H29 0.3332 0.0271 0.0676 0.062 Uiso calc R 1 . . H
C30 0.4722(3) 0.1827(7) 0.11076(13) 0.0413(8) Uani d . 1 . . C

loop_
_atom_site_aniso_label
_atom_site_aniso_U_11
_atom_site_aniso_U_22
_atom_site_aniso_U_33
_atom_site_aniso_U_12
_atom_site_aniso_U_13
_atom_site_aniso_U_23
C1 0.0237(13) 0.0301(14) 0.0357(16) -0.0012(11) 0.0045(11) -0.0014(13)
C2 0.0251(13) 0.0270(14) 0.0347(16) -0.0025(11) 0.0081(11) 0.0012(13)
C3 0.0211(12) 0.0372(15) 0.0337(16) 0.0007(12) 0.0025(11) 0.0024(14)
C4 0.0284(14) 0.0371(17) 0.0345(16) -0.0009(13) 0.0031(12) 0.0035(14)
C5 0.0317(14) 0.0329(16) 0.0391(17) -0.0028(13) 0.0078(12) 0.0066(14)
C6 0.0251(13) 0.0300(14) 0.0369(17) -0.0036(12) 0.0074(12) -0.0028(13)
O1 0.0311(10) 0.0443(13) 0.0455(13) -0.0051(10) 0.0048(9) 0.0171(11)
C7 0.0409(17) 0.0470(19) 0.046(2) -0.0070(15) 0.0052(15) 0.0204(17)
O2 0.0234(9) 0.0480(13) 0.0391(12) 0.0018(9) 0.0008(8) 0.0089(11)
C8 0.0339(16) 0.056(2) 0.0432(19) 0.0107(15) -0.0025(14) 0.0077(18)
C9 0.0203(12) 0.0291(14) 0.0408(17) -0.0033(11) 0.0034(11) -0.0053(13)
C10 0.0255(14) 0.0298(14) 0.0368(17) -0.0024(11) 0.0077(12) -0.0015(13)
C11 0.0284(14) 0.0278(14) 0.0417(18) -0.0035(12) 0.0085(13) -0.0016(14)
O3 0.0328(11) 0.0487(14) 0.0476(14) -0.0015(10) 0.0005(10) 0.0081(11)
O4 0.0250(9) 0.0372(11) 0.0423(12) -0.0088(9) 0.0064(8) 0.0035(10)
C12 0.0231(13) 0.0283(14) 0.0466(18) -0.0059(12) 0.0053(12) -0.0004(14)
C13 0.0433(17) 0.0288(16) 0.051(2) -0.0038(14) 0.0023(15) -0.0049(15)
C14 0.0321(15) 0.0349(17) 0.058(2) 0.0006(13) 0.0125(14) -0.0056(16)
C15 0.0346(15) 0.0414(17) 0.051(2) -0.0076(14) 0.0087(14) 0.0076(16)
N1 0.0339(13) 0.0293(13) 0.0397(15) -0.0043(11) 0.0112(11) 0.0001(11)
C16 0.0293(14) 0.0346(15) 0.0339(17) -0.0008(12) 0.0072(12) -0.0015(13)
O5 0.0422(11) 0.0306(11) 0.0400(13) -0.0019(9) 0.0076(9) 0.0011(10)
O6 0.0467(12) 0.0351(11) 0.0397(12) 0.0041(10) 0.0161(10) -0.0006(10)
C17 0.0490(18) 0.0376(16) 0.0397(18) 0.0025(15) 0.0151(15) -0.0008(15)
C18 0.0403(16) 0.0413(17) 0.0327(17) 0.0036(14) 0.0074(13) 0.0020(14)
C19 0.0423(17) 0.0338(15) 0.0311(16) 0.0021(13) 0.0051(13) 0.0025(14)
C20 0.0461(17) 0.0360(17) 0.0404(18) 0.0070(15) 0.0041(14) 0.0046(16)
C21 0.0497(19) 0.049(2) 0.046(2) -0.0033(17) -0.0005(16) 0.0044(17)
C22 0.0458(19) 0.059(2) 0.047(2) 0.0029(17) 0.0020(16) 0.0046(19)
C23 0.0383(17) 0.066(3) 0.045(2) 0.0068(17) 0.0076(15) 0.0065(19)
C24 0.0477(18) 0.0423(18) 0.0348(17) 0.0052(15) 0.0122(14) 0.0026(15)
C25 0.0534(19) 0.0446(18) 0.0327(17) 0.0079(16) 0.0137(15) 0.0076(16)
C26 0.069(2) 0.054(2) 0.044(2) 0.0146(19) 0.0249(18) 0.0028(19)
C27 0.092(3) 0.048(2) 0.042(2) 0.008(2) 0.028(2) -0.0015(18)
C28 0.097(3) 0.050(2) 0.033(2) -0.005(2) 0.019(2) -0.0056(18)
C29 0.070(2) 0.049(2) 0.0386(19) -0.0066(18) 0.0129(17) 0.0024(17)
C30 0.0513(18) 0.0413(17) 0.0324(17) -0.0013(16) 0.0102(14) 0.0016(15)

loop_
_atom_type_symbol
_atom_type_description
_atom_type_scat_dispersion_real
_atom_type_scat_dispersion_imag
_atom_type_scat_source
C C 0.0181 0.0091 'International Tables Vol C Tables 4.2.6.8 and 6.1.1.4'
H H 0.0000 0.0000 'International Tables Vol C Tables 4.2.6.8 and 6.1.1.4'
N N 0.0311 0.0180 'International Tables Vol C Tables 4.2.6.8 and 6.1.1.4'
O O 0.0492 0.0322 'International Tables Vol C Tables 4.2.6.8 and 6.1.1.4'
Cl Cl 0.3639 0.7018 'International Tables Vol C Tables 4.2.6.8 and 6.1.1.4'

loop_
_geom_angle_atom_site_label_1
_geom_angle_atom_site_label_2
_geom_angle_atom_site_label_3
_geom_angle
_geom_angle_publ_flag
H1 C1 C2 119.9 no
H1 C1 C6 119.9 no
C2 C1 C6 120.2(3) no
C1 C2 C3 119.3(2) no
C1 C2 O1 124.0(3) no
C3 C2 O1 116.6(2) no
C2 C3 C4 120.3(2) no
C2 C3 O2 115.7(2) no
C4 C3 O2 124.0(3) no
C3 C4 H4 120.1 no
C3 C4 C5 119.7(3) no
H4 C4 C5 120.1 no
C4 C5 H5 119.5 no
C4 C5 C6 121.0(3) no
H5 C5 C6 119.5 no
C1 C6 C5 119.4(3) no
C1 C6 C9 120.6(3) no
C5 C6 C9 120.0(3) no
C2 O1 C7 116.4(2) no
O1 C7 H7A 109.5 no
O1 C7 H7B 109.5 no
O1 C7 H7C 109.5 no
H7A C7 H7B 109.5 no
H7A C7 H7C 109.5 no
H7B C7 H7C 109.5 no
C3 O2 C8 115.8(2) no
O2 C8 H8A 109.5 no
O2 C8 H8B 109.5 no
O2 C8 H8C 109.5 no
H8A C8 H8B 109.5 no
H8A C8 H8C 109.5 no
H8B C8 H8C 109.5 no
C6 C9 H9A 109.3 no
C6 C9 H9B 109.3 no
C6 C9 C10 111.4(2) no
H9A C9 H9B 108.0 no
H9A C9 C10 109.3 no
H9B C9 C10 109.3 no
C9 C10 H10 108.0 no
C9 C10 C11 111.3(2) no
C9 C10 N1 109.6(2) no
H10 C10 C11 108.0 no
H10 C10 N1 108.0 no
C11 C10 N1 111.8(2) no
C10 C11 O3 123.9(3) no
C10 C11 O4 109.7(2) no
O3 C11 O4 126.4(3) no
C11 O4 C12 121.2(2) no
O4 C12 C13 110.2(2) no
O4 C12 C14 110.2(2) no
O4 C12 C15 101.4(2) no
C13 C12 C14 112.0(3) no
C13 C12 C15 112.4(3) no
C14 C12 C15 110.0(3) no
C12 C13 H13A 109.5 no
C12 C13 H13B 109.5 no
C12 C13 H13C 109.5 no
H13A C13 H13B 109.5 no
H13A C13 H13C 109.5 no
H13B C13 H13C 109.5 no
C12 C14 H14A 109.5 no
C12 C14 H14B 109.5 no
C12 C14 H14C 109.5 no
H14A C14 H14B 109.5 no
H14A C14 H14C 109.5 no
H14B C14 H14C 109.5 no
C12 C15 H15A 109.5 no
C12 C15 H15B 109.5 no
C12 C15 H15C 109.5 no
H15A C15 H15B 109.5 no
H15A C15 H15C 109.5 no
H15B C15 H15C 109.5 no
C10 N1 H1A 120.4 no
C10 N1 C16 119.2(2) no
H1A N1 C16 120.4 no
N1 C16 O5 124.5(3) no
N1 C16 O6 110.7(3) no
O5 C16 O6 124.7(3) no
C16 O6 C17 115.1(2) no
O6 C17 H17A 110.2 no
O6 C17 H17B 110.2 no
O6 C17 C18 107.4(3) no
H17A C17 H17B 108.5 no
H17A C17 C18 110.2 no
H17B C17 C18 110.2 no
C17 C18 H18 110.2 no
C17 C18 C19 114.0(3) no
C17 C18 C30 109.6(3) no
H18 C18 C19 110.2 no
H18 C18 C30 110.2 no
C19 C18 C30 102.5(3) no
C18 C19 C20 129.9(3) no
C18 C19 C24 109.8(3) no
C20 C19 C24 120.3(3) no
C19 C20 H20 120.5 no
C19 C20 C21 119.0(3) no
H20 C20 C21 120.5 no
C20 C21 H21 119.8 no
C20 C21 C22 120.5(4) no
H21 C21 C22 119.8 no
C21 C22 H22 119.6 no
C21 C22 C23 120.9(3) no
H22 C22 C23 119.6 no
C22 C23 H23 120.4 no
C22 C23 C24 119.2(3) no
H23 C23 C24 120.4 no
C19 C24 C23 120.1(3) no
C19 C24 C25 108.7(3) no
C23 C24 C25 131.3(3) no
C24 C25 C26 131.2(3) no
C24 C25 C30 109.0(3) no
C26 C25 C30 119.8(4) no
C25 C26 H26 120.0 no
C25 C26 C27 120.0(4) no
H26 C26 C27 120.0 no
C26 C27 H27 119.6 no
C26 C27 C28 120.8(4) no
H27 C27 C28 119.6 no
C27 C28 H28 119.8 no
C27 C28 C29 120.3(4) no
H28 C28 C29 119.8 no
C28 C29 H29 120.8 no
C28 C29 C30 118.4(4) no
H29 C29 C30 120.8 no
C18 C30 C25 110.0(3) no
C18 C30 C29 129.3(3) no
C25 C30 C29 120.7(3) no

loop_
_geom_bond_atom_site_label_1
_geom_bond_atom_site_label_2
_geom_bond_site_symmetry_2
_geom_bond_distance
_geom_bond_publ_flag
C1 H1 . 0.950 no
C1 C2 . 1.405(4) no
C1 C6 . 1.391(4) no
C2 C3 . 1.404(4) no
C2 O1 . 1.368(3) no
C3 C4 . 1.373(4) no
C3 O2 . 1.380(3) no
C4 H4 . 0.950 no
C4 C5 . 1.399(4) no
C5 H5 . 0.950 no
C5 C6 . 1.382(4) no
C6 C9 . 1.518(4) no
O1 C7 . 1.433(4) no
C7 H7A . 0.980 no
C7 H7B . 0.980 no
C7 H7C . 0.980 no
O2 C8 . 1.427(4) no
C8 H8A . 0.980 no
C8 H8B . 0.980 no
C8 H8C . 0.980 no
C9 H9A . 0.990 no
C9 H9B . 0.990 no
C9 C10 . 1.539(4) no
C10 H10 . 1.000 no
C10 C11 . 1.519(4) no
C10 N1 . 1.444(4) no
C11 O3 . 1.216(4) no
C11 O4 . 1.333(4) no
O4 C12 . 1.491(3) no
C12 C13 . 1.501(4) no
C12 C14 . 1.523(4) no
C12 C15 . 1.519(5) no
C13 H13A . 0.980 no
C13 H13B . 0.980 no
C13 H13C . 0.980 no
C14 H14A . 0.980 no
C14 H14B . 0.980 no
C14 H14C . 0.980 no
C15 H15A . 0.980 no
C15 H15B . 0.980 no
C15 H15C . 0.980 no
N1 H1A . 0.880 no
N1 C16 . 1.352(4) no
C16 O5 . 1.216(4) no
C16 O6 . 1.346(4) no
O6 C17 . 1.451(4) no
C17 H17A . 0.990 no
C17 H17B . 0.990 no
C17 C18 . 1.523(4) no
C18 H18 . 1.000 no
C18 C19 . 1.514(4) no
C18 C30 . 1.514(5) no
C19 C20 . 1.378(5) no
C19 C24 . 1.409(4) no
C20 H20 . 0.950 no
C20 C21 . 1.408(5) no
C21 H21 . 0.950 no
C21 C22 . 1.379(5) no
C22 H22 . 0.950 no
C22 C23 . 1.384(6) no
C23 H23 . 0.950 no
C23 C24 . 1.393(5) no
C24 C25 . 1.455(5) no
C25 C26 . 1.391(5) no
C25 C30 . 1.401(5) no
C26 H26 . 0.950 no
C26 C27 . 1.368(6) no
C27 H27 . 0.950 no
C27 C28 . 1.384(6) no
C28 H28 . 0.950 no
C28 C29 . 1.413(6) no
C29 H29 . 0.950 no
C29 C30 . 1.386(5) no

loop_
_geom_hbond_atom_site_label_D
_geom_hbond_atom_site_label_H
_geom_hbond_atom_site_label_A
_geom_hbond_site_symmetry_A
_geom_hbond_distance_DH
_geom_hbond_distance_HA
_geom_hbond_distance_DA
_geom_hbond_angle_DHA
_geom_hbond_publ_flag
N1 H1A O5 1_565 0.88 2.36 3.204(3) 161 yes
C1 H1 O5 1_565 0.95 2.42 3.305(4) 154 yes

loop_
_geom_torsion_atom_site_label_1
_geom_torsion_atom_site_label_2
_geom_torsion_atom_site_label_3
_geom_torsion_atom_site_label_4
_geom_torsion
_geom_torsion_publ_flag
C6 C1 C2 C3 0.0(4) no
C6 C1 C2 O1 179.3(3) no
C1 C2 C3 C4 0.4(4) no
C1 C2 C3 O2 -178.8(3) no
O1 C2 C3 C4 -178.9(3) no
O1 C2 C3 O2 1.9(4) no
C2 C3 C4 C5 -1.2(5) no
O2 C3 C4 C5 177.9(3) no
C3 C4 C5 C6 1.6(5) no
C4 C5 C6 C1 -1.2(5) no
C4 C5 C6 C9 176.9(3) no
C2 C1 C6 C5 0.4(4) no
C2 C1 C6 C9 -177.6(3) no
C1 C2 O1 C7 -0.5(4) yes
C3 C2 O1 C7 178.8(3) yes
C2 C3 O2 C8 -175.8(3) yes
C4 C3 O2 C8 5.1(4) yes
C1 C6 C9 C10 100.6(3) no
C5 C6 C9 C10 -77.4(3) no
C6 C9 C10 C11 167.7(3) yes
C6 C9 C10 N1 -68.1(3) yes
C9 C10 C11 O3 98.7(3) yes
C9 C10 C11 O4 -80.0(3) yes
N1 C10 C11 O3 -24.3(4) yes
N1 C10 C11 O4 157.1(2) yes
C10 C11 O4 C12 -178.3(2) yes
O3 C11 O4 C12 3.1(5) yes
C11 O4 C12 C13 59.2(3) no
C11 O4 C12 C14 -65.0(3) no
C11 O4 C12 C15 178.5(3) no
C9 C10 N1 C16 158.5(2) yes
C11 C10 N1 C16 -77.5(3) yes
C10 N1 C16 O5 -3.2(4) yes
C10 N1 C16 O6 179.5(2) yes
N1 C16 O6 C17 173.3(2) yes
O5 C16 O6 C17 -3.9(4) yes
C16 O6 C17 C18 -161.5(3) yes
O6 C17 C18 C19 64.1(3) no
O6 C17 C18 C30 178.4(3) no
C17 C18 C19 C20 -63.2(4) no
C17 C18 C19 C24 118.6(3) no
C30 C18 C19 C20 178.4(3) no
C30 C18 C19 C24 0.3(3) no
C18 C19 C20 C21 -177.9(3) no
C24 C19 C20 C21 0.0(5) no
C19 C20 C21 C22 0.1(5) no
C20 C21 C22 C23 -0.9(6) no
C21 C22 C23 C24 1.5(5) no
C22 C23 C24 C19 -1.3(5) no
C22 C23 C24 C25 178.9(3) no
C18 C19 C24 C23 178.9(3) no
C18 C19 C24 C25 -1.3(4) no
C20 C19 C24 C23 0.6(5) no
C20 C19 C24 C25 -179.6(3) no
C19 C24 C25 C26 -176.5(3) no
C19 C24 C25 C30 1.8(4) no
C23 C24 C25 C26 3.4(6) no
C23 C24 C25 C30 -178.4(4) no
C24 C25 C26 C27 178.9(4) no
C30 C25 C26 C27 0.8(5) no
C25 C26 C27 C28 0.0(6) no
C26 C27 C28 C29 -0.7(6) no
C27 C28 C29 C30 0.5(5) no
C28 C29 C30 C18 -177.1(3) no
C28 C29 C30 C25 0.3(5) no
C24 C25 C30 C18 -1.6(4) no
C24 C25 C30 C29 -179.4(3) no
C26 C25 C30 C18 176.9(3) no
C26 C25 C30 C29 -0.9(5) no
C17 C18 C30 C25 -120.6(3) no
C17 C18 C30 C29 57.0(4) no
C19 C18 C30 C25 0.8(3) no
C19 C18 C30 C29 178.4(3) no

loop_
_cod_related_entry_id
_cod_related_entry_database
_cod_related_entry_code
1 ChemSpider 9289006
